data_2017635
loop_
_publ_author_name
'Acosta, Lina M.'
'Palma, Alirio'
'Bahsas, Ali'
'Cobo, Justo'
'Glidewell, Christopher'

_publ_section_title
;
 Hydrogen-bonded dimers, chains and rings in six differently
 substituted 2-vinyltetrahydro-1,4-epoxy-1-benzazepines
;
_journal_coeditor_code SK3373
_journal_issue 4
_journal_name_full 'Acta Crystallographica Section C'
_journal_page_first o209
_journal_page_last o214
_journal_paper_doi 10.1107/S0108270110009017
_journal_volume 66
_journal_year 2010
_chemical_formula_moiety 'C14 H16 Cl N O'
_chemical_formula_sum 'C14 H16 Cl N O'
_chemical_formula_weight 249.73
_chemical_name_systematic
;
(2<i>SR</i>,4<i>RS</i>)-7-chloro-2-<i>exo</i>-(2-methylprop-1-enyl)-
2,3,4,5-tetrahydro-1<i>H</i>-1,4-epoxy-1-benzazepine
;
_space_group_IT_number 14
_symmetry_cell_setting monoclinic
_symmetry_space_group_name_Hall '-P 2ybc'
_symmetry_space_group_name_H-M 'P 1 21/c 1'
_atom_sites_solution_hydrogens geom
_atom_sites_solution_primary direct
_atom_sites_solution_secondary difmap
_cell_angle_alpha 90.00
_cell_angle_beta 95.124(9)
_cell_angle_gamma 90.00
_cell_formula_units_Z 4
_cell_length_a 5.6445(5)
_cell_length_b 25.744(3)
_cell_length_c 8.3894(11)
_cell_measurement_reflns_used 2783
_cell_measurement_temperature 120(2)
_cell_measurement_theta_max 27.50
_cell_measurement_theta_min 2.91
_cell_volume 1214.2(2)
_computing_cell_refinement 'DIRAX/LSQ (Duisenberg <i>et al.</i>,  2000)'
_computing_data_collection 'COLLECT (Nonius, 1999)'
_computing_data_reduction 'EVALCCD (Duisenberg <i>et al.</i>,  2003)'
_computing_molecular_graphics 'PLATON (Spek, 2009)'
_computing_publication_material
;
SHELXL97 (Sheldrick, 2008) and PLATON (Spek, 2009)
;
_computing_structure_refinement 'SHELXL97 (Sheldrick, 2008)'
_computing_structure_solution 'SIR2004 (Burla <i>et al.</i>,  2005)'
_diffrn_ambient_temperature 120(2)
_diffrn_detector_area_resol_mean 9.091
_diffrn_measured_fraction_theta_full 0.998
_diffrn_measured_fraction_theta_max 0.994
_diffrn_measurement_device_type 'Bruker Nonius KappaCCD area-detector'
_diffrn_measurement_method '\f and \w'
_diffrn_radiation_monochromator graphite
_diffrn_radiation_source 'Bruker Nonius FR591 rotating anode'
_diffrn_radiation_type 'Mo K\a'
_diffrn_radiation_wavelength 0.71073
_diffrn_reflns_av_R_equivalents 0.0455
_diffrn_reflns_av_sigmaI/netI 0.0440
_diffrn_reflns_limit_h_max 7
_diffrn_reflns_limit_h_min -7
_diffrn_reflns_limit_k_max 33
_diffrn_reflns_limit_k_min -31
_diffrn_reflns_limit_l_max 10
_diffrn_reflns_limit_l_min -10
_diffrn_reflns_number 15979
_diffrn_reflns_theta_full 26.50
_diffrn_reflns_theta_max 27.50
_diffrn_reflns_theta_min 2.91
_diffrn_standards_decay_% 0
_diffrn_standards_interval_count 0
_diffrn_standards_interval_time 0
_diffrn_standards_number 0
_exptl_absorpt_coefficient_mu 0.297
_exptl_absorpt_correction_T_max 0.943
_exptl_absorpt_correction_T_min 0.895
_exptl_absorpt_correction_type multi-scan
_exptl_absorpt_process_details '(SADABS; Sheldrick, 2003)'
_exptl_crystal_colour colourless
_exptl_crystal_density_diffrn 1.366
_exptl_crystal_density_method 'not measured'
_exptl_crystal_description block
_exptl_crystal_F_000 528
_exptl_crystal_size_max 0.44
_exptl_crystal_size_mid 0.24
_exptl_crystal_size_min 0.20
_refine_diff_density_max 0.291
_refine_diff_density_min -0.303
_refine_ls_extinction_method none
_refine_ls_goodness_of_fit_ref 1.083
_refine_ls_hydrogen_treatment constr
_refine_ls_matrix_type full
_refine_ls_number_parameters 156
_refine_ls_number_reflns 2783
_refine_ls_number_restraints 0
_refine_ls_restrained_S_all 1.083
_refine_ls_R_factor_all 0.0843
_refine_ls_R_factor_gt 0.0484
_refine_ls_shift/su_max 0.001
_refine_ls_shift/su_mean 0.000
_refine_ls_structure_factor_coef Fsqd
_refine_ls_weighting_details 'w = 1/[\s^2^(Fo^2^)+(0.0562P)^2^+0.6916P] where P=(Fo^2^+2Fc^2^)/3'
_refine_ls_weighting_scheme calc
_refine_ls_wR_factor_gt 0.1116
_refine_ls_wR_factor_ref 0.1292
_reflns_number_gt 1929
_reflns_number_total 2783
_reflns_threshold_expression I>2\s(I)
_cod_data_source_file sk3373.cif
_cod_data_source_block II
_cod_original_sg_symbol_H-M 'P 21/c'
_cod_database_code 2017635
_cod_database_fobs_code 2017635

loop_
_symmetry_equiv_pos_as_xyz
'x, y, z'
'-x, y+1/2, -z+1/2'
'-x, -y, -z'
'x, -y-1/2, z-1/2'

loop_
_atom_site_type_symbol
_atom_site_label
_atom_site_fract_x
_atom_site_fract_y
_atom_site_fract_z
_atom_site_U_iso_or_equiv
_atom_site_adp_type
_atom_site_calc_flag
_atom_site_refinement_flags
_atom_site_occupancy
_atom_site_disorder_assembly
_atom_site_disorder_group
Cl Cl7 0.16222(10) 0.32441(2) 0.23221(7) 0.03279(19) Uani d . 1 . .
O O14 0.6846(3) 0.09756(6) 0.24447(18) 0.0245(4) Uani d . 1 . .
N N1 0.7332(3) 0.13466(7) 0.3718(2) 0.0217(4) Uani d . 1 . .
C C2 0.6430(4) 0.10686(8) 0.5090(3) 0.0222(5) Uani d . 1 . .
H H2 0.5999 0.1324 0.5915 0.027 Uiso calc R 1 . .
C C3 0.4167(4) 0.07945(9) 0.4333(3) 0.0272(5) Uani d . 1 . .
H H3A 0.4118 0.0428 0.4681 0.033 Uiso calc R 1 . .
H H3B 0.2714 0.0973 0.4624 0.033 Uiso calc R 1 . .
C C4 0.4392(4) 0.08314(9) 0.2551(3) 0.0265(5) Uani d . 1 . .
H H4 0.4036 0.0489 0.2019 0.032 Uiso calc R 1 . .
C C5 0.2867(4) 0.12530(9) 0.1758(3) 0.0264(5) Uani d . 1 . .
H H5A 0.2946 0.1240 0.0585 0.032 Uiso calc R 1 . .
H H5B 0.1191 0.1203 0.1984 0.032 Uiso calc R 1 . .
C C5a 0.3753(4) 0.17692(8) 0.2393(3) 0.0223(5) Uani d . 1 . .
C C6 0.2452(4) 0.22204(9) 0.2096(3) 0.0240(5) Uani d . 1 . .
H H6 0.0970 0.2208 0.1465 0.029 Uiso calc R 1 . .
C C7 0.3294(4) 0.26844(9) 0.2709(3) 0.0245(5) Uani d . 1 . .
C C8 0.5437(4) 0.27184(9) 0.3622(3) 0.0269(5) Uani d . 1 . .
H H8 0.6001 0.3043 0.4039 0.032 Uiso calc R 1 . .
C C9 0.6748(4) 0.22718(9) 0.3921(3) 0.0261(5) Uani d . 1 . .
H H9 0.8241 0.2288 0.4539 0.031 Uiso calc R 1 . .
C C9a 0.5901(4) 0.18016(8) 0.3324(3) 0.0214(5) Uani d . 1 . .
C C21 0.8280(4) 0.07077(8) 0.5795(3) 0.0228(5) Uani d . 1 . .
H H21 0.9288 0.0554 0.5080 0.027 Uiso calc R 1 . .
C C22 0.8670(4) 0.05784(8) 0.7323(3) 0.0231(5) Uani d . 1 . .
C C23 1.0662(4) 0.02214(9) 0.7886(3) 0.0293(5) Uani d . 1 . .
H H23A 1.1590 0.0136 0.6988 0.044 Uiso calc R 1 . .
H H23B 1.0010 -0.0098 0.8308 0.044 Uiso calc R 1 . .
H H23C 1.1692 0.0392 0.8731 0.044 Uiso calc R 1 . .
C C24 0.7217(4) 0.07689(9) 0.8602(3) 0.0303(5) Uani d . 1 . .
H H24A 0.5880 0.0975 0.8119 0.045 Uiso calc R 1 . .
H H24B 0.8207 0.0985 0.9357 0.045 Uiso calc R 1 . .
H H24C 0.6607 0.0472 0.9171 0.045 Uiso calc R 1 . .

loop_
_atom_site_aniso_label
_atom_site_aniso_U_11
_atom_site_aniso_U_22
_atom_site_aniso_U_33
_atom_site_aniso_U_12
_atom_site_aniso_U_13
_atom_site_aniso_U_23
Cl7 0.0318(3) 0.0249(3) 0.0410(4) 0.0046(2) -0.0002(3) 0.0038(2)
O14 0.0234(8) 0.0267(8) 0.0236(8) 0.0011(6) 0.0031(6) -0.0062(6)
N1 0.0253(10) 0.0214(9) 0.0184(9) -0.0004(7) 0.0022(7) -0.0007(7)
C2 0.0225(11) 0.0224(11) 0.0223(11) 0.0000(9) 0.0054(9) 0.0008(9)
C3 0.0210(12) 0.0250(12) 0.0359(13) -0.0019(9) 0.0038(10) 0.0050(10)
C4 0.0240(12) 0.0233(12) 0.0317(13) -0.0032(9) -0.0007(10) -0.0055(10)
C5 0.0249(12) 0.0283(12) 0.0253(12) -0.0010(10) -0.0016(9) -0.0023(9)
C5a 0.0246(11) 0.0245(11) 0.0179(11) -0.0006(9) 0.0028(9) 0.0004(9)
C6 0.0211(11) 0.0279(12) 0.0227(12) -0.0003(9) 0.0007(9) 0.0009(9)
C7 0.0249(12) 0.0237(11) 0.0255(12) 0.0034(9) 0.0050(9) 0.0064(9)
C8 0.0304(13) 0.0223(11) 0.0279(13) -0.0033(9) 0.0028(10) 0.0011(9)
C9 0.0257(12) 0.0251(11) 0.0269(12) -0.0040(9) -0.0009(9) 0.0023(9)
C9a 0.0235(11) 0.0222(11) 0.0193(11) -0.0003(9) 0.0051(9) 0.0015(8)
C21 0.0232(11) 0.0205(11) 0.0252(12) -0.0006(9) 0.0048(9) -0.0011(9)
C22 0.0218(11) 0.0195(11) 0.0280(12) -0.0034(9) 0.0019(9) -0.0003(9)
C23 0.0305(13) 0.0275(12) 0.0294(13) 0.0021(10) 0.0004(10) 0.0028(10)
C24 0.0352(14) 0.0317(13) 0.0238(12) 0.0052(10) 0.0015(10) 0.0004(10)

loop_
_atom_type_symbol
_atom_type_description
_atom_type_scat_dispersion_real
_atom_type_scat_dispersion_imag
_atom_type_scat_source
C C 0.0033 0.0016 'International Tables Vol C Tables 4.2.6.8 and 6.1.1.4'
H H 0.0000 0.0000 'International Tables Vol C Tables 4.2.6.8 and 6.1.1.4'
Cl Cl 0.1484 0.1585 'International Tables Vol C Tables 4.2.6.8 and 6.1.1.4'
N N 0.0061 0.0033 'International Tables Vol C Tables 4.2.6.8 and 6.1.1.4'
O O 0.0106 0.0060 'International Tables Vol C Tables 4.2.6.8 and 6.1.1.4'

loop_
_geom_angle_atom_site_label_1
_geom_angle_atom_site_label_2
_geom_angle_atom_site_label_3
_geom_angle_site_symmetry_1
_geom_angle_site_symmetry_3
_geom_angle
_geom_angle_publ_flag
N1 O14 C4 . . 104.15(15) ?
O14 N1 C9a . . 107.59(15) ?
O14 N1 C2 . . 101.51(15) ?
C9a N1 C2 . . 110.19(16) ?
C21 C2 N1 . . 109.52(17) ?
C21 C2 C3 . . 113.90(18) ?
N1 C2 C3 . . 103.30(17) ?
C21 C2 H2 . . 110.0 ?
N1 C2 H2 . . 110.0 ?
C3 C2 H2 . . 110.0 ?
C4 C3 C2 . . 103.77(17) ?
C4 C3 H3A . . 111.0 ?
C2 C3 H3A . . 111.0 ?
C4 C3 H3B . . 111.0 ?
C2 C3 H3B . . 111.0 ?
H3A C3 H3B . . 109.0 ?
O14 C4 C5 . . 107.54(18) ?
O14 C4 C3 . . 104.04(17) ?
C5 C4 C3 . . 112.79(19) ?
O14 C4 H4 . . 110.7 ?
C5 C4 H4 . . 110.7 ?
C3 C4 H4 . . 110.7 ?
C5a C5 C4 . . 108.83(18) ?
C5a C5 H5A . . 109.9 ?
C4 C5 H5A . . 109.9 ?
C5a C5 H5B . . 109.9 ?
C4 C5 H5B . . 109.9 ?
H5A C5 H5B . . 108.3 ?
C6 C5a C9a . . 118.3(2) ?
C6 C5a C5 . . 121.62(19) ?
C9a C5a C5 . . 120.03(19) ?
C7 C6 C5a . . 120.2(2) ?
C7 C6 H6 . . 119.9 ?
C5a C6 H6 . . 119.9 ?
C6 C7 C8 . . 121.5(2) ?
C6 C7 Cl7 . . 119.30(17) ?
C8 C7 Cl7 . . 119.16(18) ?
C7 C8 C9 . . 118.7(2) ?
C7 C8 H8 . . 120.7 ?
C9 C8 H8 . . 120.7 ?
C8 C9 C9a . . 120.2(2) ?
C8 C9 H9 . . 119.9 ?
C9a C9 H9 . . 119.9 ?
C9 C9a C5a . . 121.0(2) ?
C9 C9a N1 . . 117.40(19) ?
C5a C9a N1 . . 121.59(19) ?
C22 C21 C2 . . 126.5(2) ?
C22 C21 H21 . . 116.7 ?
C2 C21 H21 . . 116.7 ?
C21 C22 C24 . . 124.0(2) ?
C21 C22 C23 . . 121.0(2) ?
C24 C22 C23 . . 114.9(2) ?
C22 C23 H23A . . 109.5 ?
C22 C23 H23B . . 109.5 ?
H23A C23 H23B . . 109.5 ?
C22 C23 H23C . . 109.5 ?
H23A C23 H23C . . 109.5 ?
H23B C23 H23C . . 109.5 ?
C22 C24 H24A . . 109.5 ?
C22 C24 H24B . . 109.5 ?
H24A C24 H24B . . 109.5 ?
C22 C24 H24C . . 109.5 ?
H24A C24 H24C . . 109.5 ?
H24B C24 H24C . . 109.5 ?

loop_
_geom_bond_atom_site_label_1
_geom_bond_atom_site_label_2
_geom_bond_site_symmetry_2
_geom_bond_distance
_geom_bond_publ_flag
Cl7 C7 . 1.737(2) ?
O14 N1 . 1.441(2) ?
O14 C4 . 1.445(3) ?
N1 C9a . 1.444(3) ?
N1 C2 . 1.483(3) ?
C2 C21 . 1.481(3) ?
C2 C3 . 1.545(3) ?
C2 H2 . 1.0000 ?
C3 C4 . 1.514(3) ?
C3 H3A . 0.9900 ?
C3 H3B . 0.9900 ?
C4 C5 . 1.503(3) ?
C4 H4 . 1.0000 ?
C5 C5a . 1.501(3) ?
C5 H5A . 0.9900 ?
C5 H5B . 0.9900 ?
C5a C6 . 1.385(3) ?
C5a C9a . 1.385(3) ?
C6 C7 . 1.369(3) ?
C6 H6 . 0.9500 ?
C7 C8 . 1.376(3) ?
C8 C9 . 1.378(3) ?
C8 H8 . 0.9500 ?
C9 C9a . 1.379(3) ?
C9 H9 . 0.9500 ?
C21 C22 . 1.324(3) ?
C21 H21 . 0.9500 ?
C22 C24 . 1.490(3) ?
C22 C23 . 1.496(3) ?
C23 H23A . 0.9800 ?
C23 H23B . 0.9800 ?
C23 H23C . 0.9800 ?
C24 H24A . 0.9800 ?
C24 H24B . 0.9800 ?
C24 H24C . 0.9800 ?

loop_
_geom_hbond_atom_site_label_D
_geom_hbond_atom_site_label_H
_geom_hbond_atom_site_label_A
_geom_hbond_site_symmetry_A
_geom_hbond_distance_DH
_geom_hbond_distance_HA
_geom_hbond_distance_DA
_geom_hbond_angle_DHA
_geom_hbond_publ_flag
C5 H5B O14 1_455 0.99 2.58 3.570(3) 174 no

loop_
_geom_torsion_atom_site_label_1
_geom_torsion_atom_site_label_2
_geom_torsion_atom_site_label_3
_geom_torsion_atom_site_label_4
_geom_torsion_site_symmetry_1
_geom_torsion_site_symmetry_2
_geom_torsion_site_symmetry_3
_geom_torsion_site_symmetry_4
_geom_torsion
_geom_torsion_publ_flag
C4 O14 N1 C9a . . . . -66.33(19) ?
C4 O14 N1 C2 . . . . 49.39(18) ?
O14 N1 C2 C21 . . . . 83.46(19) ?
C9a N1 C2 C21 . . . . -162.74(18) ?
O14 N1 C2 C3 . . . . -38.25(19) ?
C9a N1 C2 C3 . . . . 75.6(2) ?
C21 C2 C3 C4 . . . . -104.3(2) ?
N1 C2 C3 C4 . . . . 14.4(2) ?
N1 O14 C4 C5 . . . . 80.02(19) ?
N1 O14 C4 C3 . . . . -39.8(2) ?
C2 C3 C4 O14 . . . . 14.7(2) ?
C2 C3 C4 C5 . . . . -101.6(2) ?
O14 C4 C5 C5a . . . . -48.9(2) ?
C3 C4 C5 C5a . . . . 65.2(2) ?
C4 C5 C5a C6 . . . . -168.4(2) ?
C4 C5 C5a C9a . . . . 10.5(3) ?
C9a C5a C6 C7 . . . . 0.3(3) ?
C5 C5a C6 C7 . . . . 179.2(2) ?
C5a C6 C7 C8 . . . . 0.3(3) ?
C5a C6 C7 Cl7 . . . . -179.82(16) ?
C6 C7 C8 C9 . . . . -0.1(3) ?
Cl7 C7 C8 C9 . . . . -179.96(17) ?
C7 C8 C9 C9a . . . . -0.7(3) ?
C8 C9 C9a C5a . . . . 1.3(3) ?
C8 C9 C9a N1 . . . . -178.31(19) ?
C6 C5a C9a C9 . . . . -1.0(3) ?
C5 C5a C9a C9 . . . . 180.0(2) ?
C6 C5a C9a N1 . . . . 178.52(18) ?
C5 C5a C9a N1 . . . . -0.4(3) ?
O14 N1 C9a C9 . . . . -152.18(18) ?
C2 N1 C9a C9 . . . . 98.0(2) ?
O14 N1 C9a C5a . . . . 28.2(3) ?
C2 N1 C9a C5a . . . . -81.6(2) ?
N1 C2 C21 C22 . . . . 146.9(2) ?
C3 C2 C21 C22 . . . . -98.0(3) ?
C2 C21 C22 C24 . . . . 2.0(4) ?
C2 C21 C22 C23 . . . . -177.9(2) ?
